data_7009974
loop_
_publ_author_name
'Freisinger, Eva'
'Schneider, Alexandra'
'Drumm, Markus'
'Hegmans, Alexander'
'Meier, Susanne'
'Lippert, Bernhard'

_publ_section_title
;
 Exocyclic oxygen atoms of platinated nucleobases as binding sites for
 alkali metal ions
;
_journal_issue 19
_journal_name_full 'Journal of the Chemical Society, Dalton Transactions'
_journal_page_first 3281
_journal_paper_doi 10.1039/b004906i
_journal_year 2000
_chemical_formula_structural 'trans-[Pt(NH3)(9-MeGH-N7)2(1-MeC-N3)Na(H2O)2](ClO4)3 * 0.5 H2O'
_chemical_formula_sum 'C17 H29 Cl3 N14 Na O17.5 Pt'
_chemical_formula_weight 1033.97
_chemical_name_systematic ?
_space_group_IT_number 2
_symmetry_cell_setting triclinic
_symmetry_space_group_name_Hall '-P 1'
_symmetry_space_group_name_H-M 'P -1'
_atom_sites_solution_hydrogens geom
_atom_sites_solution_primary patterson
_atom_sites_solution_secondary difmap
_audit_creation_method SHELXL
_cell_angle_alpha 89.84(3)
_cell_angle_beta 70.51(3)
_cell_angle_gamma 88.28(3)
_cell_formula_units_Z 2
_cell_length_a 10.990(2)
_cell_length_b 12.273(2)
_cell_length_c 13.743(3)
_cell_measurement_reflns_used 5977
_cell_measurement_temperature 293(2)
_cell_measurement_theta_max 25.56
_cell_measurement_theta_min 4.50
_cell_volume 1746.6(7)
_computing_cell_refinement 'DENZO, SCALEPACK (Otwinowski, Minor, 1997)'
_computing_data_collection 'KappaCCD (Nonius BV, Netherlands)'
_computing_data_reduction 'DENZO, SCALEPACK (Otwinowski, Minor, 1997)'
_computing_molecular_graphics 'Siemens SHELXTL-PLUS(VMS)'
_computing_publication_material SHELXL-93
_computing_structure_refinement 'SHELXL-93 (Sheldrick, 1993)'
_computing_structure_solution 'SHELXS-86 (Sheldrick, 1990)'
_diffrn_ambient_temperature 293(2)
_diffrn_detector_area_resol_mean '19 vertical, 18 horizontal'
_diffrn_measurement_device Enraf-Nonius-KappaCCD
_diffrn_measurement_method
;
360 frames via \w-rotation (\D\w\=1\%) and two times 80s per frame
;
_diffrn_radiation_monochromator graphite
_diffrn_radiation_source 'fine-focus sealed tube'
_diffrn_radiation_type MoK\a
_diffrn_radiation_wavelength 0.71069
_diffrn_reflns_av_R_equivalents 0.050
_diffrn_reflns_av_sigmaI/netI 0.1719
_diffrn_reflns_limit_h_max 12
_diffrn_reflns_limit_h_min 0
_diffrn_reflns_limit_k_max 14
_diffrn_reflns_limit_k_min -14
_diffrn_reflns_limit_l_max 16
_diffrn_reflns_limit_l_min -15
_diffrn_reflns_number 5977
_diffrn_reflns_theta_max 25.56
_diffrn_reflns_theta_min 4.50
_exptl_absorpt_coefficient_mu 4.352
_exptl_absorpt_correction_T_max 0.6701
_exptl_absorpt_correction_T_min 0.5080
_exptl_absorpt_correction_type SCALEPACK
_exptl_crystal_colour colorless
_exptl_crystal_density_diffrn 1.966
_exptl_crystal_description plate
_exptl_crystal_F_000 1018
_exptl_crystal_size_max 0.18
_exptl_crystal_size_mid 0.13
_exptl_crystal_size_min 0.10
_refine_diff_density_max 0.839
_refine_diff_density_min -0.629
_refine_diff_density_rms 0.120
_refine_ls_extinction_method none
_refine_ls_goodness_of_fit_all 0.862
_refine_ls_goodness_of_fit_obs 1.104
_refine_ls_hydrogen_treatment refU
_refine_ls_matrix_type full
_refine_ls_number_parameters 462
_refine_ls_number_reflns 5963
_refine_ls_number_restraints 42
_refine_ls_restrained_S_all 1.078
_refine_ls_restrained_S_obs 1.177
_refine_ls_R_factor_all 0.1080
_refine_ls_R_factor_obs 0.0499
_refine_ls_shift/esd_max 0.038
_refine_ls_shift/esd_mean 0.002
_refine_ls_structure_factor_coef Fsqd
_refine_ls_weighting_details 'w=1/[\s^2^(Fo^2^)+(0.0427P)^2^+0.0000P] where P=(Fo^2^+2Fc^2^)/3'
_refine_ls_weighting_scheme calc
_refine_ls_wR_factor_all 0.1229
_refine_ls_wR_factor_obs 0.0928
_reflns_number_observed 3201
_reflns_number_total 5977
_reflns_observed_criterion >2sigma(I)
_cod_data_source_file b004906i.txt
_cod_data_source_block 3
_cod_depositor_comments
;
The following automatic conversions were performed:

'_refine_ls_weighting_scheme' value 'calc
w=1/[\s^2^(Fo^2^)+(0.0427P)^2^+0.0000P] where P=(Fo^2^+2Fc^2^)/3' was
changed to 'calc'. New tag '_refine_ls_weighting_details' was
created. The value of the new tag was set to
'w=1/[\s^2^(Fo^2^)+(0.0427P)^2^+0.0000P] where P=(Fo^2^+2Fc^2^)/3'.

Automatic conversion script
Id: cif_fix_values 3143 2015-03-26 13:38:13Z robertas 
;
_cod_original_cell_volume 1746.6(6)
_cod_original_sg_symbol_H-M P-1
_cod_original_formula_sum 'C17 H29 Cl3 N14 Na O17.50 Pt'
_cod_database_code 7009974

loop_
_symmetry_equiv_pos_as_xyz
'x, y, z'
'-x, -y, -z'

loop_
_atom_site_aniso_label
_atom_site_aniso_U_11
_atom_site_aniso_U_22
_atom_site_aniso_U_33
_atom_site_aniso_U_23
_atom_site_aniso_U_13
_atom_site_aniso_U_12
Pt1 0.0553(2) 0.0369(2) 0.0497(3) -0.0050(2) -0.0238(2) 0.0018(2)
N10 0.059(5) 0.070(6) 0.049(6) 0.002(5) -0.014(4) 0.008(4)
N1A 0.066(5) 0.033(5) 0.058(6) -0.011(4) -0.024(5) -0.001(4)
C2A 0.049(6) 0.072(9) 0.047(8) -0.019(7) -0.017(5) 0.001(6)
N2A 0.075(6) 0.056(6) 0.110(8) -0.017(6) -0.055(6) 0.003(5)
N3A 0.061(5) 0.056(6) 0.066(7) -0.023(5) -0.037(5) 0.010(5)
C4A 0.057(7) 0.047(8) 0.048(8) -0.013(6) -0.020(6) 0.010(5)
C5A 0.047(6) 0.041(7) 0.031(6) -0.011(5) -0.018(5) -0.002(5)
C6A 0.057(6) 0.040(7) 0.046(7) -0.006(6) -0.011(5) 0.005(5)
O6A 0.079(5) 0.041(4) 0.070(5) 0.000(4) -0.039(4) 0.005(3)
N7A 0.058(5) 0.042(5) 0.045(6) -0.002(4) -0.028(4) 0.009(4)
C8A 0.076(7) 0.051(7) 0.048(8) 0.005(6) -0.032(6) 0.007(6)
N9A 0.068(6) 0.052(6) 0.054(6) -0.008(5) -0.031(5) 0.009(4)
C9A 0.102(8) 0.062(8) 0.068(9) 0.005(7) -0.051(7) 0.015(6)
N1B 0.067(5) 0.031(5) 0.076(7) -0.010(5) -0.030(5) 0.015(4)
C2B 0.048(6) 0.062(8) 0.050(8) 0.003(7) -0.017(5) 0.007(6)
N2B 0.100(7) 0.064(7) 0.095(8) -0.002(6) -0.059(6) 0.007(5)
N3B 0.060(5) 0.069(7) 0.046(6) 0.000(5) -0.030(4) 0.008(5)
C5B 0.028(5) 0.039(6) 0.060(8) -0.010(6) -0.012(5) -0.001(4)
C6B 0.038(5) 0.045(7) 0.065(8) 0.013(6) -0.018(5) -0.001(5)
O6B 0.074(4) 0.041(4) 0.059(5) -0.005(4) -0.030(4) -0.002(3)
N7B 0.053(5) 0.037(5) 0.047(6) -0.008(4) -0.024(4) 0.001(4)
C8B 0.066(7) 0.049(7) 0.070(9) 0.000(6) -0.040(6) 0.005(5)
N9B 0.066(5) 0.040(6) 0.069(7) -0.019(5) -0.038(5) 0.004(4)
C9B 0.090(8) 0.073(9) 0.085(9) -0.020(7) -0.045(7) 0.004(6)
N1C 0.046(6) 0.124(11) 0.082(9) -0.016(8) -0.014(6) 0.001(7)
C1C 0.107(12) 0.249(22) 0.084(12) -0.048(14) -0.021(10) 0.025(14)
C2C 0.050(8) 0.111(12) 0.065(10) -0.041(10) -0.032(7) 0.014(9)
O2C 0.072(5) 0.113(7) 0.064(6) -0.009(6) -0.017(4) -0.029(5)
N3C 0.055(6) 0.048(6) 0.060(7) -0.024(5) -0.021(5) 0.010(5)
C4C 0.098(10) 0.068(11) 0.074(11) -0.014(9) -0.049(9) 0.016(9)
N4C 0.147(10) 0.036(6) 0.115(10) -0.015(7) -0.051(9) 0.030(7)
C5C 0.127(14) 0.059(11) 0.136(16) -0.035(11) -0.077(12) 0.052(10)
C6C 0.115(15) 0.099(15) 0.141(17) -0.069(13) -0.081(13) 0.071(11)
Cl1 0.095(2) 0.080(3) 0.066(2) -0.003(2) -0.025(2) 0.017(2)
O11 0.088(6) 0.123(8) 0.116(8) 0.010(6) -0.007(6) 0.002(5)
O12 0.121(7) 0.158(9) 0.088(7) -0.059(7) -0.032(6) 0.017(6)
O13 0.136(8) 0.107(9) 0.190(11) 0.072(8) 0.011(8) 0.043(7)
O14 0.197(10) 0.122(8) 0.129(8) -0.016(6) -0.114(8) 0.044(7)
Cl2 0.171(4) 0.095(3) 0.113(3) 0.011(3) -0.068(3) -0.032(3)
Cl3 0.104(3) 0.062(2) 0.174(5) -0.013(3) 0.018(3) -0.017(2)
Na1 0.074(3) 0.196(6) 0.070(4) 0.011(4) -0.025(3) -0.041(3)
O1W 0.133(7) 0.121(8) 0.151(9) 0.061(6) -0.092(7) -0.055(6)

loop_
_atom_site_label
_atom_site_type_symbol
_atom_site_fract_x
_atom_site_fract_y
_atom_site_fract_z
_atom_site_U_iso_or_equiv
_atom_site_thermal_displace_type
_atom_site_occupancy
_atom_site_calc_flag
_atom_site_refinement_flags
_atom_site_disorder_group
Pt1 Pt 0.15051(4) 0.25173(3) 0.38515(3) 0.0458(2) Uani 1 d . .
N10 N -0.0042(7) 0.3289(6) 0.4882(6) 0.060(2) Uani 1 d . .
H10A H -0.0762(8) 0.2982(38) 0.4875(40) 0.117(13) Uiso 1 calc R .
H10B H -0.0061(39) 0.3989(14) 0.4714(32) 0.117(13) Uiso 1 calc R .
H10C H 0.0017(36) 0.3236(50) 0.5511(10) 0.117(13) Uiso 1 calc R .
N1A N 0.3242(7) 0.5254(6) 0.5628(6) 0.051(2) Uani 1 d . .
H1A H 0.3251(7) 0.5946(6) 0.5529(6) 0.018(15) Uiso 1 calc R .
C2A C 0.3749(9) 0.4869(10) 0.6357(8) 0.056(3) Uani 1 d . .
N2A N 0.4201(7) 0.5636(7) 0.6811(7) 0.074(3) Uani 1 d . .
H2A1 H 0.4569(7) 0.5459(7) 0.7254(7) 0.059(13) Uiso 1 calc R .
H2A2 H 0.4127(7) 0.6310(7) 0.6663(7) 0.059(13) Uiso 1 calc R .
N3A N 0.3852(7) 0.3836(8) 0.6571(6) 0.057(2) Uani 1 d . .
C4A C 0.3351(9) 0.3168(9) 0.6012(8) 0.050(3) Uani 1 d . .
C5A C 0.2803(8) 0.3494(8) 0.5274(7) 0.038(2) Uani 1 d . .
C6A C 0.2713(9) 0.4620(8) 0.5032(8) 0.049(3) Uani 1 d . .
O6A O 0.2283(6) 0.5045(5) 0.4404(5) 0.060(2) Uani 1 d . .
N7A N 0.2418(6) 0.2558(6) 0.4902(6) 0.046(2) Uani 1 d . .
C8A C 0.2733(9) 0.1748(9) 0.5393(8) 0.056(3) Uani 1 d . .
H8A H 0.2595(9) 0.1023(9) 0.5278(8) 0.050(14) Uiso 1 calc R .
N9A N 0.3275(7) 0.2066(7) 0.6081(6) 0.055(2) Uani 1 d . .
C9A C 0.3672(10) 0.1369(8) 0.6799(8) 0.072(3) Uani 1 d . .
H9A1 H 0.4496(30) 0.1589(36) 0.6817(39) 0.117(13) Uiso 1 calc R .
H9A2 H 0.3738(62) 0.0623(11) 0.6573(29) 0.117(13) Uiso 1 calc R .
H9A3 H 0.3043(33) 0.1438(41) 0.7478(13) 0.117(13) Uiso 1 calc R .
N1B N -0.0649(7) 0.5054(6) 0.2039(6) 0.057(2) Uani 1 d . .
H1B H -0.0735(7) 0.5751(6) 0.2113(6) 0.018(15) Uiso 1 calc R .
C2B C -0.1092(9) 0.4591(10) 0.1315(8) 0.053(3) Uani 1 d . .
N2B N -0.1630(8) 0.5292(7) 0.0800(7) 0.080(3) Uani 1 d . .
H2B1 H -0.1946(8) 0.5048(7) 0.0351(7) 0.059(13) Uiso 1 calc R .
H2B2 H -0.1656(8) 0.5981(7) 0.0921(7) 0.059(13) Uiso 1 calc R .
N3B N -0.1050(7) 0.3548(8) 0.1135(6) 0.056(2) Uani 1 d . .
C4B C -0.0464(8) 0.2972(8) 0.1698(8) 0.047(2) Uiso 1 d . .
C5B C 0.0043(7) 0.3366(8) 0.2440(7) 0.043(2) Uani 1 d . .
C6B C -0.0066(8) 0.4487(8) 0.2667(8) 0.050(3) Uani 1 d . .
O6B O 0.0322(6) 0.5008(5) 0.3265(5) 0.056(2) Uani 1 d . .
N7B N 0.0567(6) 0.2492(6) 0.2819(6) 0.044(2) Uani 1 d . .
C8B C 0.0401(9) 0.1632(9) 0.2321(8) 0.058(3) Uani 1 d . .
H8B H 0.0673(9) 0.0930(9) 0.2427(8) 0.050(14) Uiso 1 calc R .
N9B N -0.0197(7) 0.1871(6) 0.1648(6) 0.055(2) Uani 1 d . .
C9B C -0.0602(10) 0.1130(9) 0.0970(9) 0.079(4) Uani 1 d . .
H9B1 H -0.1498(20) 0.0973(45) 0.1289(25) 0.117(13) Uiso 1 calc R .
H9B2 H -0.0093(46) 0.0464(23) 0.0865(43) 0.117(13) Uiso 1 calc R .
H9B3 H -0.0478(61) 0.1474(23) 0.0317(20) 0.117(13) Uiso 1 calc R .
N1C N 0.5053(9) 0.1909(12) 0.1501(9) 0.086(3) Uani 1 d . .
C1C C 0.6048(15) 0.2592(15) 0.0825(11) 0.150(7) Uani 1 d . .
H1C1 H 0.5653(16) 0.3249(28) 0.0672(43) 0.117(13) Uiso 1 calc R .
H1C2 H 0.6493(45) 0.2204(25) 0.0195(24) 0.117(13) Uiso 1 calc R .
H1C3 H 0.6652(39) 0.2773(48) 0.1164(23) 0.117(13) Uiso 1 calc R .
C2C C 0.4018(12) 0.2403(14) 0.2216(10) 0.072(4) Uani 1 d . .
O2C O 0.3931(7) 0.3423(8) 0.2321(6) 0.084(3) Uani 1 d . .
N3C N 0.3082(8) 0.1753(8) 0.2824(7) 0.054(2) Uani 1 d . .
C4C C 0.3230(14) 0.0689(13) 0.2730(11) 0.076(4) Uani 1 d . .
N4C N 0.2342(12) 0.0085(8) 0.3337(9) 0.098(4) Uani 1 d . .
H4C1 H 0.1674(12) 0.0384(8) 0.3788(9) 0.059(13) Uiso 1 calc R .
H4C2 H 0.2423(12) -0.0614(8) 0.3286(9) 0.059(13) Uiso 1 calc R .
C5C C 0.4272(17) 0.0169(13) 0.1958(13) 0.100(5) Uani 1 d . .
H5C H 0.4334(17) -0.0581(13) 0.1847(13) 0.050(14) Uiso 1 calc R .
C6C C 0.5154(18) 0.0844(17) 0.1406(15) 0.110(6) Uani 1 d . .
H6C H 0.5893(18) 0.0542(17) 0.0918(15) 0.050(14) Uiso 1 calc R .
Cl1 Cl 0.6986(3) 0.7974(3) 0.0219(3) 0.0813(9) Uani 1 d . .
O11 O 0.5659(8) 0.7952(7) 0.0840(7) 0.116(3) Uani 1 d . .
O12 O 0.7248(8) 0.7208(8) -0.0597(7) 0.124(3) Uani 1 d . .
O13 O 0.7247(9) 0.9014(9) -0.0192(9) 0.162(5) Uani 1 d . .
O14 O 0.7779(10) 0.7678(8) 0.0797(8) 0.135(4) Uani 1 d . .
Cl2 Cl 0.0668(4) 0.7947(3) 0.2223(3) 0.1203(13) Uani 1 d D .
O21 O -0.0396(14) 0.7454(14) 0.2056(14) 0.146(3) Uiso 0.560(8) d PD .
O22 O 0.0581(18) 0.8085(14) 0.3258(11) 0.146(3) Uiso 0.560(8) d PD .
O23 O 0.1237(16) 0.8787(13) 0.1531(13) 0.146(3) Uiso 0.560(8) d PD .
O24 O 0.1611(14) 0.7051(12) 0.1833(14) 0.146(3) Uiso 0.560(8) d PD .
O21A O -0.0508(18) 0.7338(18) 0.2651(17) 0.146(3) Uiso 0.440(8) d PD .
O23A O 0.0194(20) 0.9049(15) 0.2406(17) 0.146(3) Uiso 0.440(8) d PD .
O22A O 0.1495(21) 0.7673(18) 0.2806(17) 0.146(3) Uiso 0.440(8) d PD .
O24A O 0.1232(19) 0.7677(19) 0.1192(15) 0.146(3) Uiso 0.440(8) d PD .
Cl3 Cl 0.6822(4) 0.1639(3) 0.4178(4) 0.129(2) Uani 1 d . .
O31 O 0.7761(26) 0.0920(22) 0.3523(22) 0.167(4) Uiso 0.507(13) d P .
O32 O 0.7608(28) 0.2413(22) 0.4385(21) 0.167(4) Uiso 0.507(13) d P .
O33 O 0.5749(28) 0.2081(20) 0.3971(20) 0.167(4) Uiso 0.507(13) d P .
O34 O 0.6126(13) 0.0854(12) 0.4811(11) 0.194(5) Uiso 1 d . .
O31A O 0.7991(26) 0.0952(23) 0.4085(23) 0.167(4) Uiso 0.493(13) d P .
O32A O 0.6672(28) 0.2417(24) 0.4900(23) 0.167(4) Uiso 0.493(13) d P .
O33A O 0.6830(25) 0.2086(21) 0.3174(24) 0.167(4) Uiso 0.493(13) d P .
Na1 Na 0.2594(4) 0.5229(5) 0.2701(4) 0.112(2) Uani 1 d . .
O1W O 0.4421(8) 0.6256(7) 0.2302(7) 0.123(3) Uani 1 d . .
O2W O 0.2876(17) 0.4918(17) 0.0917(14) 0.113(6) Uiso 0.50 d P .
O2WA O 0.2356(22) 0.5680(21) 0.1045(18) 0.156(8) Uiso 0.50 d P .
O3W O 0.9694(18) -0.0027(17) 0.4630(15) 0.143(7) Uiso 0.50 d P .

loop_
_atom_type_symbol
_atom_type_description
_atom_type_scat_dispersion_real
_atom_type_scat_dispersion_imag
_atom_type_scat_source
C C 0.0033 0.0016 'International Tables Vol C Tables 4.2.6.8 and 6.1.1.4'
H H 0.0000 0.0000 'International Tables Vol C Tables 4.2.6.8 and 6.1.1.4'
N N 0.0061 0.0033 'International Tables Vol C Tables 4.2.6.8 and 6.1.1.4'
O O 0.0106 0.0060 'International Tables Vol C Tables 4.2.6.8 and 6.1.1.4'
Cl Cl 0.1484 0.1585 'International Tables Vol C Tables 4.2.6.8 and 6.1.1.4'
Pt Pt -1.7033 8.3905 'International Tables Vol C Tables 4.2.6.8 and 6.1.1.4'
Na Na 0.0362 0.0249 'International Tables Vol C Tables 4.2.6.8 and 6.1.1.4'

loop_
_geom_angle_atom_site_label_1
_geom_angle_atom_site_label_2
_geom_angle_atom_site_label_3
_geom_angle
_geom_angle_site_symmetry_1
_geom_angle_site_symmetry_3
_geom_angle_publ_flag
N7B Pt1 N7A 179.0(3) . . ?
N7B Pt1 N10 90.0(3) . . ?
N7A Pt1 N10 89.0(3) . . ?
N7B Pt1 N3C 90.8(3) . . ?
N7A Pt1 N3C 90.2(3) . . ?
N10 Pt1 N3C 179.0(3) . . ?
Pt1 N10 H10A 109.5(2) . . ?
Pt1 N10 H10B 109.5(2) . . ?
H10A N10 H10B 109.5 . . ?
Pt1 N10 H10C 109.5(2) . . ?
H10A N10 H10C 109.5 . . ?
H10B N10 H10C 109.5 . . ?
C2A N1A C6A 125.9(9) . . ?
C2A N1A H1A 117.0(6) . . ?
C6A N1A H1A 117.0(6) . . ?
N3A C2A N2A 121.1(10) . . ?
N3A C2A N1A 124.5(9) . . ?
N2A C2A N1A 114.3(11) . . ?
C2A N2A H2A1 120.0(7) . . ?
C2A N2A H2A2 120.0(7) . . ?
H2A1 N2A H2A2 120.0 . . ?
C2A N3A C4A 112.5(9) . . ?
N9A C4A N3A 126.7(10) . . ?
N9A C4A C5A 106.9(9) . . ?
N3A C4A C5A 126.4(10) . . ?
N7A C5A C4A 107.3(8) . . ?
N7A C5A C6A 131.9(8) . . ?
C4A C5A C6A 120.7(8) . . ?
O6A C6A N1A 120.7(9) . . ?
O6A C6A C5A 129.4(9) . . ?
N1A C6A C5A 109.9(9) . . ?
C6A O6A Na1 144.3(7) . . ?
C8A N7A C5A 105.9(8) . . ?
C8A N7A Pt1 128.4(7) . . ?
C5A N7A Pt1 125.6(6) . . ?
N7A C8A N9A 113.1(9) . . ?
N7A C8A H8A 123.5(6) . . ?
N9A C8A H8A 123.5(6) . . ?
C8A N9A C4A 106.8(9) . . ?
C8A N9A C9A 126.9(9) . . ?
C4A N9A C9A 126.3(9) . . ?
N9A C9A H9A1 109.5(5) . . ?
N9A C9A H9A2 109.5(5) . . ?
H9A1 C9A H9A2 109.5 . . ?
N9A C9A H9A3 109.5(5) . . ?
H9A1 C9A H9A3 109.5 . . ?
H9A2 C9A H9A3 109.5 . . ?
C2B N1B C6B 125.6(9) . . ?
C2B N1B H1B 117.2(6) . . ?
C6B N1B H1B 117.2(6) . . ?
N3B C2B N2B 120.3(10) . . ?
N3B C2B N1B 123.9(9) . . ?
N2B C2B N1B 115.8(10) . . ?
C2B N2B H2B1 120.0(6) . . ?
C2B N2B H2B2 120.0(6) . . ?
H2B1 N2B H2B2 120.0 . . ?
C2B N3B C4B 112.6(9) . . ?
N3B C4B N9B 127.2(9) . . ?
N3B C4B C5B 127.9(10) . . ?
N9B C4B C5B 104.8(8) . . ?
N7B C5B C6B 132.7(9) . . ?
N7B C5B C4B 108.3(8) . . ?
C6B C5B C4B 119.0(9) . . ?
O6B C6B C5B 130.1(9) . . ?
O6B C6B N1B 118.9(9) . . ?
C5B C6B N1B 110.8(9) . . ?
O6B C6B Na1 44.1(4) . . ?
C5B C6B Na1 107.9(5) . . ?
N1B C6B Na1 118.6(6) . . ?
C6B O6B Na1 114.7(6) . . ?
C8B N7B C5B 106.0(8) . . ?
C8B N7B Pt1 126.0(7) . . ?
C5B N7B Pt1 127.9(6) . . ?
N7B C8B N9B 112.7(9) . . ?
N7B C8B H8B 123.7(6) . . ?
N9B C8B H8B 123.7(6) . . ?
C8B N9B C4B 108.2(8) . . ?
C8B N9B C9B 129.2(9) . . ?
C4B N9B C9B 122.6(8) . . ?
N9B C9B H9B1 109.5(5) . . ?
N9B C9B H9B2 109.5(5) . . ?
H9B1 C9B H9B2 109.5 . . ?
N9B C9B H9B3 109.5(6) . . ?
H9B1 C9B H9B3 109.5 . . ?
H9B2 C9B H9B3 109.5 . . ?
C6C N1C C2C 121.0(14) . . ?
C6C N1C C1C 120.5(15) . . ?
C2C N1C C1C 118.5(14) . . ?
N1C C1C H1C1 109.5(8) . . ?
N1C C1C H1C2 109.5(8) . . ?
H1C1 C1C H1C2 109.5 . . ?
N1C C1C H1C3 109.5(7) . . ?
H1C1 C1C H1C3 109.5 . . ?
H1C2 C1C H1C3 109.5 . . ?
O2C C2C N1C 121.1(15) . . ?
O2C C2C N3C 121.2(12) . . ?
N1C C2C N3C 117.7(14) . . ?
C2C O2C Na1 151.4(7) . . ?
C4C N3C C2C 119.8(11) . . ?
C4C N3C Pt1 123.3(9) . . ?
C2C N3C Pt1 116.9(8) . . ?
N4C C4C N3C 118.7(13) . . ?
N4C C4C C5C 118.2(15) . . ?
N3C C4C C5C 122.9(15) . . ?
C4C N4C H4C1 120.0(8) . . ?
C4C N4C H4C2 120.0(8) . . ?
H4C1 N4C H4C2 120.0 . . ?
C6C C5C C4C 114.0(15) . . ?
C6C C5C H5C 123.0(10) . . ?
C4C C5C H5C 123.0(10) . . ?
N1C C6C C5C 124.3(17) . . ?
N1C C6C H6C 117.9(11) . . ?
C5C C6C H6C 117.9(10) . . ?
O13 Cl1 O14 111.6(7) . . ?
O13 Cl1 O12 109.1(7) . . ?
O14 Cl1 O12 106.9(6) . . ?
O13 Cl1 O11 108.6(6) . . ?
O14 Cl1 O11 110.8(6) . . ?
O12 Cl1 O11 109.9(6) . . ?
O24A Cl2 O22 157.4(11) . . ?
O24A Cl2 O23 62.1(10) . . ?
O22 Cl2 O23 117.3(10) . . ?
O24A Cl2 O21 80.9(11) . . ?
O22 Cl2 O21 116.0(10) . . ?
O23 Cl2 O21 115.4(9) . . ?
O24A Cl2 O23A 114.1(11) . . ?
O22 Cl2 O23A 79.1(11) . . ?
O23 Cl2 O23A 58.5(10) . . ?
O21 Cl2 O23A 100.3(12) . . ?
O24A Cl2 O22A 112.0(11) . . ?
O22 Cl2 O22A 45.6(9) . . ?
O23 Cl2 O22A 108.4(11) . . ?
O21 Cl2 O22A 134.9(12) . . ?
O23A Cl2 O22A 111.5(11) . . ?
O24A Cl2 O21A 108.9(11) . . ?
O22 Cl2 O21A 84.6(11) . . ?
O23 Cl2 O21A 143.5(11) . . ?
O21 Cl2 O21A 32.2(10) . . ?
O23A Cl2 O21A 102.2(11) . . ?
O22A Cl2 O21A 107.6(11) . . ?
O24A Cl2 O24 55.6(10) . . ?
O22 Cl2 O24 105.2(9) . . ?
O23 Cl2 O24 101.3(9) . . ?
O21 Cl2 O24 97.5(9) . . ?
O23A Cl2 O24 157.5(11) . . ?
O22A Cl2 O24 62.9(10) . . ?
O21A Cl2 O24 100.3(11) . . ?
O21A O21 Cl2 76.6(18) . . ?
O21A O21 O24A 118.8(23) . . ?
Cl2 O21 O24A 48.7(8) . . ?
O22A O22 Cl2 68.5(13) . . ?
O22A O22 O23A 106.5(17) . . ?
Cl2 O22 O23A 51.0(8) . . ?
O23A O23 Cl2 61.3(10) . . ?
O23A O23 O24A 112.8(17) . . ?
Cl2 O23 O24A 57.9(10) . . ?
O24A O24 Cl2 59.2(10) . . ?
O24A O24 O22A 110.4(17) . . ?
Cl2 O24 O22A 57.6(9) . . ?
O24A O24 Na1 162.4(14) . . ?
Cl2 O24 Na1 136.5(10) . . ?
O22A O24 Na1 87.2(12) . . ?
O21 O21A Cl2 71.2(17) . . ?
O23 O23A Cl2 60.3(10) . . ?
O23 O23A O22 97.0(14) . . ?
Cl2 O23A O22 49.9(8) . . ?
O22 O22A Cl2 65.9(12) . . ?
O22 O22A O24 120.8(19) . . ?
Cl2 O22A O24 59.6(9) . . ?
O24 O24A Cl2 65.3(11) . . ?
O24 O24A O23 106.7(17) . . ?
Cl2 O24A O23 60.0(10) . . ?
O24 O24A O21 85.6(14) . . ?
Cl2 O24A O21 50.5(8) . . ?
O23 O24A O21 93.8(13) . . ?
O32A Cl3 O34 97.8(14) . . ?
O32A Cl3 O32 44.4(12) . . ?
O34 Cl3 O32 128.8(13) . . ?
O32A Cl3 O33 89.4(15) . . ?
O34 Cl3 O33 93.4(12) . . ?
O32 Cl3 O33 114.2(15) . . ?
O32A Cl3 O31 141.6(16) . . ?
O34 Cl3 O31 96.1(12) . . ?
O32 Cl3 O31 100.6(15) . . ?
O33 Cl3 O31 125.3(16) . . ?
O32A Cl3 O33A 112.8(15) . . ?
O34 Cl3 O33A 133.4(12) . . ?
O32 Cl3 O33A 97.0(14) . . ?
O33 Cl3 O33A 54.6(12) . . ?
O31 Cl3 O33A 81.5(15) . . ?
O32A Cl3 O31A 109.6(15) . . ?
O34 Cl3 O31A 87.0(12) . . ?
O32 Cl3 O31A 79.6(14) . . ?
O33 Cl3 O31A 160.8(16) . . ?
O31 Cl3 O31A 35.8(12) . . ?
O33A Cl3 O31A 112.6(15) . . ?
O31A O31 Cl3 76.9(30) . . ?
O32A O32 Cl3 65.3(23) . . ?
O33A O33 Cl3 66.0(18) . . ?
O31 O31A Cl3 67.4(28) . . ?
O32 O32A Cl3 70.3(25) . . ?
O33 O33A Cl3 59.5(18) . . ?
O6A Na1 O1W 97.1(3) . . ?
O6A Na1 O6B 82.4(3) . . ?
O1W Na1 O6B 153.4(4) . . ?
O6A Na1 O2W 165.0(6) . . ?
O1W Na1 O2W 92.4(5) . . ?
O6B Na1 O2W 94.2(5) . . ?
O6A Na1 O2WA 164.4(6) . . ?
O1W Na1 O2WA 90.4(6) . . ?
O6B Na1 O2WA 84.7(6) . . ?
O2W Na1 O2WA 25.4(6) . . ?
O6A Na1 O2C 90.2(3) . . ?
O1W Na1 O2C 92.4(3) . . ?
O6B Na1 O2C 114.1(3) . . ?
O2W Na1 O2C 77.8(6) . . ?
O2WA Na1 O2C 103.2(7) . . ?
O6A Na1 O24 124.0(4) . . ?
O1W Na1 O24 83.2(4) . . ?
O6B Na1 O24 75.4(4) . . ?
O2W Na1 O24 68.6(6) . . ?
O2WA Na1 O24 43.2(7) . . ?
O2C Na1 O24 145.8(4) . . ?
O6A Na1 C6B 99.5(3) . . ?
O1W Na1 C6B 158.1(3) . . ?
O6B Na1 C6B 21.1(2) . . ?
O2W Na1 C6B 74.6(5) . . ?
O2WA Na1 C6B 70.2(6) . . ?
O2C Na1 C6B 101.6(3) . . ?
O24 Na1 C6B 75.8(4) . . ?
O2WA O2W Na1 79.4(18) . . ?
O2W O2WA Na1 75.2(18) . . ?

loop_
_geom_bond_atom_site_label_1
_geom_bond_atom_site_label_2
_geom_bond_distance
_geom_bond_site_symmetry_2
_geom_bond_publ_flag
Pt1 N7B 2.015(7) . ?
Pt1 N7A 2.015(7) . ?
Pt1 N10 2.024(7) . ?
Pt1 N3C 2.038(8) . ?
N10 H10A 0.89 . ?
N10 H10B 0.89 . ?
N10 H10C 0.89 . ?
N1A C2A 1.375(12) . ?
N1A C6A 1.401(11) . ?
N1A H1A 0.86 . ?
C2A N3A 1.311(12) . ?
C2A N2A 1.327(11) . ?
N2A H2A1 0.86 . ?
N2A H2A2 0.86 . ?
N3A C4A 1.370(11) . ?
C4A N9A 1.359(11) . ?
C4A C5A 1.395(12) . ?
C5A N7A 1.391(10) . ?
C5A C6A 1.428(12) . ?
C6A O6A 1.222(10) . ?
O6A Na1 2.261(9) . ?
N7A C8A 1.302(10) . ?
C8A N9A 1.339(11) . ?
C8A H8A 0.93 . ?
N9A C9A 1.469(11) . ?
C9A H9A1 0.96 . ?
C9A H9A2 0.96 . ?
C9A H9A3 0.96 . ?
N1B C2B 1.375(11) . ?
N1B C6B 1.407(11) . ?
N1B H1B 0.86 . ?
C2B N3B 1.301(11) . ?
C2B N2B 1.356(12) . ?
N2B H2B1 0.86 . ?
N2B H2B2 0.86 . ?
N3B C4B 1.347(11) . ?
C4B N9B 1.372(11) . ?
C4B C5B 1.408(12) . ?
C5B N7B 1.383(11) . ?
C5B C6B 1.404(12) . ?
C6B O6B 1.233(10) . ?
C6B Na1 3.104(10) . ?
O6B Na1 2.379(7) . ?
N7B C8B 1.308(11) . ?
C8B N9B 1.329(11) . ?
C8B H8B 0.93 . ?
N9B C9B 1.483(11) . ?
C9B H9B1 0.96 . ?
C9B H9B2 0.96 . ?
C9B H9B3 0.96 . ?
N1C C6C 1.31(2) . ?
N1C C2C 1.358(14) . ?
N1C C1C 1.46(2) . ?
C1C H1C1 0.96 . ?
C1C H1C2 0.96 . ?
C1C H1C3 0.96 . ?
C2C O2C 1.259(14) . ?
C2C N3C 1.365(15) . ?
O2C Na1 2.577(12) . ?
N3C C4C 1.312(14) . ?
C4C N4C 1.303(14) . ?
C4C C5C 1.41(2) . ?
N4C H4C1 0.86 . ?
N4C H4C2 0.86 . ?
C5C C6C 1.33(2) . ?
C5C H5C 0.93 . ?
C6C H6C 0.93 . ?
Cl1 O13 1.393(9) . ?
Cl1 O14 1.401(8) . ?
Cl1 O12 1.415(8) . ?
Cl1 O11 1.424(8) . ?
Cl2 O24A 1.38(2) . ?
Cl2 O22 1.403(12) . ?
Cl2 O23 1.413(12) . ?
Cl2 O21 1.418(12) . ?
Cl2 O23A 1.43(2) . ?
Cl2 O22A 1.43(2) . ?
Cl2 O21A 1.46(2) . ?
Cl2 O24 1.461(12) . ?
O21 O21A 0.80(3) . ?
O21 O24A 1.82(2) . ?
O22 O22A 1.10(2) . ?
O22 O23A 1.80(2) . ?
O23 O23A 1.39(2) . ?
O23 O24A 1.44(2) . ?
O24 O24A 1.33(2) . ?
O24 O22A 1.51(2) . ?
O24 Na1 2.88(2) . ?
Cl3 O32A 1.35(3) . ?
Cl3 O34 1.366(15) . ?
Cl3 O32 1.39(3) . ?
Cl3 O33 1.40(3) . ?
Cl3 O31 1.41(3) . ?
Cl3 O33A 1.48(3) . ?
Cl3 O31A 1.48(3) . ?
O31 O31A 0.89(3) . ?
O32 O32A 1.04(3) . ?
O33 O33A 1.32(3) . ?
Na1 O1W 2.309(9) . ?
Na1 O2W 2.40(2) . ?
Na1 O2WA 2.44(2) . ?
O2W O2WA 1.07(2) . ?
O3W O3W 1.40(3) 2_756 ?

loop_
_geom_torsion_atom_site_label_1
_geom_torsion_atom_site_label_2
_geom_torsion_atom_site_label_3
_geom_torsion_atom_site_label_4
_geom_torsion
_geom_torsion_site_symmetry_1
_geom_torsion_site_symmetry_2
_geom_torsion_site_symmetry_3
_geom_torsion_site_symmetry_4
_geom_torsion_publ_flag
C6A N1A C2A N3A 2.7(15) . . . . ?
C6A N1A C2A N2A 179.5(8) . . . . ?
N2A C2A N3A C4A -178.9(9) . . . . ?
N1A C2A N3A C4A -2.3(13) . . . . ?
C2A N3A C4A N9A -177.8(9) . . . . ?
C2A N3A C4A C5A 1.2(14) . . . . ?
N9A C4A C5A N7A -0.7(10) . . . . ?
N3A C4A C5A N7A -179.8(9) . . . . ?
N9A C4A C5A C6A 178.9(8) . . . . ?
N3A C4A C5A C6A -0.3(15) . . . . ?
C2A N1A C6A O6A 179.8(9) . . . . ?
C2A N1A C6A C5A -1.4(12) . . . . ?
N7A C5A C6A O6A -1.6(17) . . . . ?
C4A C5A C6A O6A 178.9(10) . . . . ?
N7A C5A C6A N1A 179.8(9) . . . . ?
C4A C5A C6A N1A 0.3(12) . . . . ?
N1A C6A O6A Na1 111.4(11) . . . . ?
C5A C6A O6A Na1 -67.2(16) . . . . ?
C4A C5A N7A C8A -0.3(10) . . . . ?
C6A C5A N7A C8A -179.8(9) . . . . ?
C4A C5A N7A Pt1 177.8(6) . . . . ?
C6A C5A N7A Pt1 -1.8(14) . . . . ?
N7B Pt1 N7A C8A 116.1(189) . . . . ?
N10 Pt1 N7A C8A 111.7(8) . . . . ?
N3C Pt1 N7A C8A -68.8(8) . . . . ?
N7B Pt1 N7A C5A -61.6(193) . . . . ?
N10 Pt1 N7A C5A -65.9(7) . . . . ?
N3C Pt1 N7A C5A 113.6(7) . . . . ?
C5A N7A C8A N9A 1.3(11) . . . . ?
Pt1 N7A C8A N9A -176.8(6) . . . . ?
N7A C8A N9A C4A -1.7(11) . . . . ?
N7A C8A N9A C9A 176.3(9) . . . . ?
N3A C4A N9A C8A -179.4(9) . . . . ?
C5A C4A N9A C8A 1.4(10) . . . . ?
N3A C4A N9A C9A 2.6(15) . . . . ?
C5A C4A N9A C9A -176.6(9) . . . . ?
C6B N1B C2B N3B 1.5(15) . . . . ?
C6B N1B C2B N2B 179.5(8) . . . . ?
N2B C2B N3B C4B 178.9(8) . . . . ?
N1B C2B N3B C4B -3.1(14) . . . . ?
C2B N3B C4B N9B -175.9(9) . . . . ?
C2B N3B C4B C5B 1.9(14) . . . . ?
N3B C4B C5B N7B -179.4(9) . . . . ?
N9B C4B C5B N7B -1.2(9) . . . . ?
N3B C4B C5B C6B 1.2(14) . . . . ?
N9B C4B C5B C6B 179.4(8) . . . . ?
N7B C5B C6B O6B 2.3(18) . . . . ?
C4B C5B C6B O6B -178.5(9) . . . . ?
N7B C5B C6B N1B 178.0(9) . . . . ?
C4B C5B C6B N1B -2.8(12) . . . . ?
N7B C5B C6B Na1 46.7(12) . . . . ?
C4B C5B C6B Na1 -134.1(7) . . . . ?
C2B N1B C6B O6B 178.0(8) . . . . ?
C2B N1B C6B C5B 1.7(13) . . . . ?
C2B N1B C6B Na1 127.2(8) . . . . ?
C5B C6B O6B Na1 73.0(12) . . . . ?
N1B C6B O6B Na1 -102.4(8) . . . . ?
Na1 C6B O6B Na1 0.0 . . . . ?
C6B C5B N7B C8B -179.8(10) . . . . ?
C4B C5B N7B C8B 1.0(10) . . . . ?
C6B C5B N7B Pt1 -3.6(14) . . . . ?
C4B C5B N7B Pt1 177.2(6) . . . . ?
N7A Pt1 N7B C8B -132.2(188) . . . . ?
N10 Pt1 N7B C8B -127.8(8) . . . . ?
N3C Pt1 N7B C8B 52.7(8) . . . . ?
N7A Pt1 N7B C5B 52.3(193) . . . . ?
N10 Pt1 N7B C5B 56.7(7) . . . . ?
N3C Pt1 N7B C5B -122.8(8) . . . . ?
C5B N7B C8B N9B -0.3(11) . . . . ?
Pt1 N7B C8B N9B -176.7(6) . . . . ?
N7B C8B N9B C4B -0.4(11) . . . . ?
N7B C8B N9B C9B -177.6(9) . . . . ?
N3B C4B N9B C8B 179.2(9) . . . . ?
C5B C4B N9B C8B 1.0(10) . . . . ?
N3B C4B N9B C9B -3.4(14) . . . . ?
C5B C4B N9B C9B 178.4(8) . . . . ?
C6C N1C C2C O2C 178.7(11) . . . . ?
C1C N1C C2C O2C -2.2(17) . . . . ?
C6C N1C C2C N3C -0.7(16) . . . . ?
C1C N1C C2C N3C 178.4(10) . . . . ?
N1C C2C O2C Na1 144.2(13) . . . . ?
N3C C2C O2C Na1 -36.4(23) . . . . ?
O2C C2C N3C C4C -176.7(10) . . . . ?
N1C C2C N3C C4C 2.7(14) . . . . ?
O2C C2C N3C Pt1 3.0(13) . . . . ?
N1C C2C N3C Pt1 -177.6(7) . . . . ?
N7B Pt1 N3C C4C -87.7(8) . . . . ?
N7A Pt1 N3C C4C 92.4(8) . . . . ?
N10 Pt1 N3C C4C 123.0(211) . . . . ?
N7B Pt1 N3C C2C 92.6(7) . . . . ?
N7A Pt1 N3C C2C -87.3(7) . . . . ?
N10 Pt1 N3C C2C -56.7(215) . . . . ?
C2C N3C C4C N4C 178.1(10) . . . . ?
Pt1 N3C C4C N4C -1.6(14) . . . . ?
C2C N3C C4C C5C -5.8(16) . . . . ?
Pt1 N3C C4C C5C 174.5(9) . . . . ?
N4C C4C C5C C6C -177.4(12) . . . . ?
N3C C4C C5C C6C 6.5(19) . . . . ?
C2C N1C C6C C5C 1.9(21) . . . . ?
C1C N1C C6C C5C -177.2(14) . . . . ?
C4C C5C C6C N1C -4.5(22) . . . . ?
O24A Cl2 O21 O21A 150.5(26) . . . . ?
O22 Cl2 O21 O21A -13.7(28) . . . . ?
O23 Cl2 O21 O21A -156.4(22) . . . . ?
O23A Cl2 O21 O21A -96.5(24) . . . . ?
O22A Cl2 O21 O21A 38.5(30) . . . . ?
O21A Cl2 O21 O21A 0.000(2) . . . . ?
O24 Cl2 O21 O21A 97.3(24) . . . . ?
O24A Cl2 O21 O24A 0.000(1) . . . . ?
O22 Cl2 O21 O24A -164.2(13) . . . . ?
O23 Cl2 O21 O24A 53.1(12) . . . . ?
O23A Cl2 O21 O24A 113.0(12) . . . . ?
O22A Cl2 O21 O24A -112.0(16) . . . . ?
O21A Cl2 O21 O24A -150.5(26) . . . . ?
O24 Cl2 O21 O24A -53.2(10) . . . . ?
O24A Cl2 O22 O22A -7.1(36) . . . . ?
O23 Cl2 O22 O22A -89.6(17) . . . . ?
O21 Cl2 O22 O22A 128.4(17) . . . . ?
O23A Cl2 O22 O22A -135.3(17) . . . . ?
O22A Cl2 O22 O22A 0.000(5) . . . . ?
O21A Cl2 O22 O22A 121.2(17) . . . . ?
O24 Cl2 O22 O22A 22.0(17) . . . . ?
O24A Cl2 O22 O23A 128.2(30) . . . . ?
O23 Cl2 O22 O23A 45.7(12) . . . . ?
O21 Cl2 O22 O23A -96.3(13) . . . . ?
O23A Cl2 O22 O23A 0.000(6) . . . . ?
O22A Cl2 O22 O23A 135.3(17) . . . . ?
O21A Cl2 O22 O23A -103.6(11) . . . . ?
O24 Cl2 O22 O23A 157.3(11) . . . . ?
O24A Cl2 O23 O23A 150.0(16) . . . . ?
O22 Cl2 O23 O23A -55.5(14) . . . . ?
O21 Cl2 O23 O23A 86.7(15) . . . . ?
O23A Cl2 O23 O23A 0.000(6) . . . . ?
O22A Cl2 O23 O23A -104.4(13) . . . . ?
O21A Cl2 O23 O23A 65.7(21) . . . . ?
O24 Cl2 O23 O23A -169.3(12) . . . . ?
O24A Cl2 O23 O24A 0.000(6) . . . . ?
O22 Cl2 O23 O24A 154.5(13) . . . . ?
O21 Cl2 O23 O24A -63.3(14) . . . . ?
O23A Cl2 O23 O24A -150.0(16) . . . . ?
O22A Cl2 O23 O24A 105.7(13) . . . . ?
O21A Cl2 O23 O24A -84.3(20) . . . . ?
O24 Cl2 O23 O24A 40.7(12) . . . . ?
O24A Cl2 O24 O24A 0.000(5) . . . . ?
O22 Cl2 O24 O24A -166.9(13) . . . . ?
O23 Cl2 O24 O24A -44.4(14) . . . . ?
O21 Cl2 O24 O24A 73.5(14) . . . . ?
O23A Cl2 O24 O24A -68.8(30) . . . . ?
O22A Cl2 O24 O24A -149.5(16) . . . . ?
O21A Cl2 O24 O24A 106.0(13) . . . . ?
O24A Cl2 O24 O22A 149.5(16) . . . . ?
O22 Cl2 O24 O22A -17.5(14) . . . . ?
O23 Cl2 O24 O22A 105.1(12) . . . . ?
O21 Cl2 O24 O22A -137.1(12) . . . . ?
O23A Cl2 O24 O22A 80.7(28) . . . . ?
O22A Cl2 O24 O22A 0.000(5) . . . . ?
O21A Cl2 O24 O22A -104.6(12) . . . . ?
O24A Cl2 O24 Na1 -169.4(20) . . . . ?
O22 Cl2 O24 Na1 23.6(16) . . . . ?
O23 Cl2 O24 Na1 146.2(12) . . . . ?
O21 Cl2 O24 Na1 -96.0(14) . . . . ?
O23A Cl2 O24 Na1 121.8(26) . . . . ?
O22A Cl2 O24 Na1 41.1(13) . . . . ?
O21A Cl2 O24 Na1 -63.5(16) . . . . ?
Cl2 O21 O21A Cl2 0.000(1) . . . . ?
O24A O21 O21A Cl2 25.0(19) . . . . ?
O24A Cl2 O21A O21 -30.9(27) . . . . ?
O22 Cl2 O21A O21 167.7(25) . . . . ?
O23 Cl2 O21A O21 37.4(34) . . . . ?
O21 Cl2 O21A O21 0.000(3) . . . . ?
O23A Cl2 O21A O21 90.1(25) . . . . ?
O22A Cl2 O21A O21 -152.5(23) . . . . ?
O24 Cl2 O21A O21 -87.9(24) . . . . ?
Cl2 O23 O23A Cl2 0.000(5) . . . . ?
O24A O23 O23A Cl2 27.4(14) . . . . ?
Cl2 O23 O23A O22 35.1(8) . . . . ?
O24A O23 O23A O22 62.4(17) . . . . ?
O24A Cl2 O23A O23 -29.0(15) . . . . ?
O22 Cl2 O23A O23 131.8(12) . . . . ?
O23 Cl2 O23A O23 0.000(5) . . . . ?
O21 Cl2 O23A O23 -113.5(11) . . . . ?
O22A Cl2 O23A O23 99.1(14) . . . . ?
O21A Cl2 O23A O23 -146.3(13) . . . . ?
O24 Cl2 O23A O23 28.4(31) . . . . ?
O24A Cl2 O23A O22 -160.7(12) . . . . ?
O22 Cl2 O23A O22 0.000(6) . . . . ?
O23 Cl2 O23A O22 -131.8(12) . . . . ?
O21 Cl2 O23A O22 114.7(10) . . . . ?
O22A Cl2 O23A O22 -32.7(12) . . . . ?
O21A Cl2 O23A O22 81.9(12) . . . . ?
O24 Cl2 O23A O22 -103.4(27) . . . . ?
O22A O22 O23A O23 2.3(22) . . . . ?
Cl2 O22 O23A O23 -40.7(10) . . . . ?
O22A O22 O23A Cl2 43.1(16) . . . . ?
Cl2 O22 O23A Cl2 0.000(7) . . . . ?
Cl2 O22 O22A Cl2 0.000(3) . . . . ?
O23A O22 O22A Cl2 -34.8(11) . . . . ?
Cl2 O22 O22A O24 -24.1(18) . . . . ?
O23A O22 O22A O24 -58.8(24) . . . . ?
O24A Cl2 O22A O22 177.1(15) . . . . ?
O22 Cl2 O22A O22 0.000(5) . . . . ?
O23 Cl2 O22A O22 110.5(15) . . . . ?
O21 Cl2 O22A O22 -83.7(20) . . . . ?
O23A Cl2 O22A O22 47.9(18) . . . . ?
O21A Cl2 O22A O22 -63.3(18) . . . . ?
O24 Cl2 O22A O22 -156.0(19) . . . . ?
O24A Cl2 O22A O24 -26.9(14) . . . . ?
O22 Cl2 O22A O24 156.0(19) . . . . ?
O23 Cl2 O22A O24 -93.5(12) . . . . ?
O21 Cl2 O22A O24 72.4(16) . . . . ?
O23A Cl2 O22A O24 -156.0(12) . . . . ?
O21A Cl2 O22A O24 92.7(13) . . . . ?
O24 Cl2 O22A O24 0.000(4) . . . . ?
O24A O24 O22A O22 53.3(28) . . . . ?
Cl2 O24 O22A O22 25.6(19) . . . . ?
Na1 O24 O22A O22 -127.5(22) . . . . ?
O24A O24 O22A Cl2 27.8(14) . . . . ?
Cl2 O24 O22A Cl2 0.000(5) . . . . ?
Na1 O24 O22A Cl2 -153.0(9) . . . . ?
Cl2 O24 O24A Cl2 0.000(6) . . . . ?
O22A O24 O24A Cl2 -27.2(14) . . . . ?
Na1 O24 O24A Cl2 155.4(43) . . . . ?
Cl2 O24 O24A O23 44.6(12) . . . . ?
O22A O24 O24A O23 17.3(23) . . . . ?
Na1 O24 O24A O23 -160.1(36) . . . . ?
Cl2 O24 O24A O21 -48.1(7) . . . . ?
O22A O24 O24A O21 -75.4(14) . . . . ?
Na1 O24 O24A O21 107.3(43) . . . . ?
O22 Cl2 O24A O24 34.7(34) . . . . ?
O23 Cl2 O24A O24 129.1(15) . . . . ?
O21 Cl2 O24A O24 -105.7(12) . . . . ?
O23A Cl2 O24A O24 157.0(13) . . . . ?
O22A Cl2 O24A O24 29.2(15) . . . . ?
O21A Cl2 O24A O24 -89.6(14) . . . . ?
O24 Cl2 O24A O24 0.000(5) . . . . ?
O22 Cl2 O24A O23 -94.5(29) . . . . ?
O23 Cl2 O24A O23 0.000(7) . . . . ?
O21 Cl2 O24A O23 125.2(12) . . . . ?
O23A Cl2 O24A O23 27.8(15) . . . . ?
O22A Cl2 O24A O23 -99.9(13) . . . . ?
O21A Cl2 O24A O23 141.3(13) . . . . ?
O24 Cl2 O24A O23 -129.1(15) . . . . ?
O22 Cl2 O24A O21 140.4(29) . . . . ?
O23 Cl2 O24A O21 -125.2(12) . . . . ?
O21 Cl2 O24A O21 0.000(1) . . . . ?
O23A Cl2 O24A O21 -97.3(13) . . . . ?
O22A Cl2 O24A O21 134.9(13) . . . . ?
O21A Cl2 O24A O21 16.1(14) . . . . ?
O24 Cl2 O24A O21 105.7(12) . . . . ?
O23A O23 O24A O24 -75.8(20) . . . . ?
Cl2 O23 O24A O24 -47.4(13) . . . . ?
O23A O23 O24A Cl2 -28.4(15) . . . . ?
Cl2 O23 O24A Cl2 0.000(7) . . . . ?
O23A O23 O24A O21 10.8(20) . . . . ?
Cl2 O23 O24A O21 39.2(8) . . . . ?
O21A O21 O24A O24 28.1(33) . . . . ?
Cl2 O21 O24A O24 61.3(11) . . . . ?
O21A O21 O24A Cl2 -33.1(27) . . . . ?
Cl2 O21 O24A Cl2 0.000(1) . . . . ?
O21A O21 O24A O23 -78.3(30) . . . . ?
Cl2 O21 O24A O23 -45.2(10) . . . . ?
O32A Cl3 O31 O31A 34.3(44) . . . . ?
O34 Cl3 O31 O31A -76.3(28) . . . . ?
O32 Cl3 O31 O31A 55.0(30) . . . . ?
O33 Cl3 O31 O31A -174.9(25) . . . . ?
O33A Cl3 O31 O31A 150.6(31) . . . . ?
O31A Cl3 O31 O31A 0.000(7) . . . . ?
O32A Cl3 O32 O32A 0.0 . . . . ?
O34 Cl3 O32 O32A -54.9(27) . . . . ?
O33 Cl3 O32 O32A 61.6(25) . . . . ?
O31 Cl3 O32 O32A -161.6(24) . . . . ?
O33A Cl3 O32 O32A 115.7(23) . . . . ?
O31A Cl3 O32 O32A -132.5(25) . . . . ?
O32A Cl3 O33 O33A 118.9(19) . . . . ?
O34 Cl3 O33 O33A -143.3(16) . . . . ?
O32 Cl3 O33 O33A 81.0(20) . . . . ?
O31 Cl3 O33 O33A -43.5(23) . . . . ?
O33A Cl3 O33 O33A 0.000(3) . . . . ?
O31A Cl3 O33 O33A -52.6(49) . . . . ?
Cl3 O31 O31A Cl3 0.000(5) . . . . ?
O32A Cl3 O31A O31 -158.2(29) . . . . ?
O34 Cl3 O31A O31 104.6(28) . . . . ?
O32 Cl3 O31A O31 -125.0(31) . . . . ?
O33 Cl3 O31A O31 12.8(62) . . . . ?
O31 Cl3 O31A O31 0.000(6) . . . . ?
O33A Cl3 O31A O31 -31.7(33) . . . . ?
Cl3 O32 O32A Cl3 0.0 . . . . ?
O34 Cl3 O32A O32 140.0(21) . . . . ?
O32 Cl3 O32A O32 0.0 . . . . ?
O33 Cl3 O32A O32 -126.7(23) . . . . ?
O31 Cl3 O32A O32 29.9(38) . . . . ?
O33A Cl3 O32A O32 -76.0(24) . . . . ?
O31A Cl3 O32A O32 50.4(25) . . . . ?
Cl3 O33 O33A Cl3 0.000(4) . . . . ?
O32A Cl3 O33A O33 -71.7(20) . . . . ?
O34 Cl3 O33A O33 55.1(21) . . . . ?
O32 Cl3 O33A O33 -114.8(18) . . . . ?
O33 Cl3 O33A O33 0.000(4) . . . . ?
O31 Cl3 O33A O33 145.4(19) . . . . ?
O31A Cl3 O33A O33 163.5(17) . . . . ?
C6A O6A Na1 O1W -69.1(11) . . . . ?
C6A O6A Na1 O6B 137.7(11) . . . . ?
C6A O6A Na1 O2W 59.9(23) . . . . ?
C6A O6A Na1 O2WA 172.7(23) . . . . ?
C6A O6A Na1 O2C 23.4(11) . . . . ?
C6A O6A Na1 O24 -155.6(11) . . . . ?
C6A O6A Na1 C6B 125.2(11) . . . . ?
C6B O6B Na1 O6A -143.6(7) . . . . ?
C6B O6B Na1 O1W 125.6(9) . . . . ?
C6B O6B Na1 O2W 21.7(8) . . . . ?
C6B O6B Na1 O2WA 45.3(9) . . . . ?
C6B O6B Na1 O2C -56.8(7) . . . . ?
C6B O6B Na1 O24 88.3(7) . . . . ?
C6B O6B Na1 C6B 0.0 . . . . ?
C2C O2C Na1 O6A 89.3(17) . . . . ?
C2C O2C Na1 O1W -173.5(17) . . . . ?
C2C O2C Na1 O6B 7.5(18) . . . . ?
C2C O2C Na1 O2W -81.6(18) . . . . ?
C2C O2C Na1 O2WA -82.6(18) . . . . ?
C2C O2C Na1 O24 -92.1(19) . . . . ?
C2C O2C Na1 C6B -10.4(18) . . . . ?
O24A O24 Na1 O6A -162.4(43) . . . . ?
Cl2 O24 Na1 O6A -13.7(16) . . . . ?
O22A O24 Na1 O6A 20.0(12) . . . . ?
O24A O24 Na1 O1W 103.6(45) . . . . ?
Cl2 O24 Na1 O1W -107.7(13) . . . . ?
O22A O24 Na1 O1W -74.0(11) . . . . ?
O24A O24 Na1 O6B -92.3(45) . . . . ?
Cl2 O24 Na1 O6B 56.4(13) . . . . ?
O22A O24 Na1 O6B 90.2(10) . . . . ?
O24A O24 Na1 O2W 8.3(44) . . . . ?
Cl2 O24 Na1 O2W 157.0(15) . . . . ?
O22A O24 Na1 O2W -169.3(12) . . . . ?
O24A O24 Na1 O2WA 5.7(43) . . . . ?
Cl2 O24 Na1 O2WA 154.4(17) . . . . ?
O22A O24 Na1 O2WA -171.9(15) . . . . ?
O24A O24 Na1 O2C 19.3(48) . . . . ?
Cl2 O24 Na1 O2C 168.0(9) . . . . ?
O22A O24 Na1 O2C -158.2(9) . . . . ?
O24A O24 Na1 C6B -70.5(45) . . . . ?
Cl2 O24 Na1 C6B 78.3(13) . . . . ?
O22A O24 Na1 C6B 112.0(11) . . . . ?
O6B C6B Na1 O6A 36.6(7) . . . . ?
C5B C6B Na1 O6A -93.2(7) . . . . ?
N1B C6B Na1 O6A 139.9(7) . . . . ?
O6B C6B Na1 O1W -102.3(12) . . . . ?
C5B C6B Na1 O1W 127.9(11) . . . . ?
N1B C6B Na1 O1W 1.0(15) . . . . ?
O6B C6B Na1 O6B 0.0 . . . . ?
C5B C6B Na1 O6B -129.8(11) . . . . ?
N1B C6B Na1 O6B 103.3(10) . . . . ?
O6B C6B Na1 O2W -157.5(9) . . . . ?
C5B C6B Na1 O2W 72.7(9) . . . . ?
N1B C6B Na1 O2W -54.2(9) . . . . ?
O6B C6B Na1 O2WA -131.2(9) . . . . ?
C5B C6B Na1 O2WA 99.0(10) . . . . ?
N1B C6B Na1 O2WA -27.9(10) . . . . ?
O6B C6B Na1 O2C 128.8(7) . . . . ?
C5B C6B Na1 O2C -1.0(7) . . . . ?
N1B C6B Na1 O2C -127.9(7) . . . . ?
O6B C6B Na1 O24 -86.2(7) . . . . ?
C5B C6B Na1 O24 144.0(8) . . . . ?
N1B C6B Na1 O24 17.1(8) . . . . ?
O6A Na1 O2W O2WA 144.7(19) . . . . ?
O1W Na1 O2W O2WA -85.9(17) . . . . ?
O6B Na1 O2W O2WA 68.3(17) . . . . ?
O2WA Na1 O2W O2WA 0.000(4) . . . . ?
O2C Na1 O2W O2WA -177.9(17) . . . . ?
O24 Na1 O2W O2WA -4.2(16) . . . . ?
C6B Na1 O2W O2WA 76.3(17) . . . . ?
Na1 O2W O2WA Na1 0.000(2) . . . . ?
O6A Na1 O2WA O2W -146.2(19) . . . . ?
O1W Na1 O2WA O2W 94.7(17) . . . . ?
O6B Na1 O2WA O2W -111.5(17) . . . . ?
O2W Na1 O2WA O2W 0.000(4) . . . . ?
O2C Na1 O2WA O2W 2.1(17) . . . . ?
O24 Na1 O2WA O2W 174.3(21) . . . . ?
C6B Na1 O2WA O2W -95.6(17) . . . . ?
